data_9014221
loop_
_publ_author_name
'Lussier, A. J.'
'Abdu, Y.'
'Hawthorne, F. C.'
'Michaelis, V. K.'
'Aguiar, P. M.'
'Kroeker, S.'

_publ_section_title
;
 Oscillatory zoned liddicoatite from Anjanabonoina, central Madigascar.
 I. Crystal chemistry and structure by SREF and 11B and 27Al MAS NMR spectroscopy
 Sample: L28, ordered model
;
_journal_name_full 'The Canadian Mineralogist'
_journal_page_first 63
_journal_page_last 88
_journal_paper_doi 10.3749/canmin.49.1.63
_journal_volume 49
_journal_year 2011
_chemical_compound_source 'Anjanabonoina, central Madagascar'
_chemical_formula_sum
'Al7.203 B3 Ca0.63 F0.691 Fe0.123 H3.309 Li1.524 Mg0.069 Mn0.069 Na0.338 O30.309 Pb0.007 Si6 Ti0.012'
_chemical_name_mineral Fluor-liddicoatite
_space_group_IT_number 160
_symmetry_space_group_name_Hall 'R 3 -2"'
_symmetry_space_group_name_H-M 'R 3 m :H'
_cell_angle_alpha 90
_cell_angle_beta 90
_cell_angle_gamma 120
_cell_length_a 15.8404
_cell_length_b 15.8404
_cell_length_c 7.1039
_cell_formula_units_Z 3
_cell_volume 1543.689
_database_code_amcsd 0018450
_exptl_crystal_density_diffrn 3.081
_cod_original_sg_symbol_H-M 'R 3 m'
_cod_original_formula_sum 'Ca.63 Na.338 Pb.007 Ti.012 Al7.203 Fe.123 Mg.069 Mn.069 Li1.524 Si6 B3 F.691 O30.309 H3.309'
_cod_database_code 9014221

loop_
_space_group_symop_operation_xyz
x,y,z
2/3+x,1/3+y,1/3+z
1/3+x,2/3+y,2/3+z
x,x-y,z
2/3+x,1/3+x-y,1/3+z
1/3+x,2/3+x-y,2/3+z
-y,-x,z
2/3-y,1/3-x,1/3+z
1/3-y,2/3-x,2/3+z
-x+y,y,z
2/3-x+y,1/3+y,1/3+z
1/3-x+y,2/3+y,2/3+z
-y,x-y,z
2/3-y,1/3+x-y,1/3+z
1/3-y,2/3+x-y,2/3+z
-x+y,-x,z
2/3-x+y,1/3-x,1/3+z
1/3-x+y,2/3-x,2/3+z

loop_
_atom_site_label
_atom_site_fract_x
_atom_site_fract_y
_atom_site_fract_z
_atom_site_occupancy
_atom_site_U_iso_or_equiv
CaX 0.00000 0.00000 0.76133 0.63000 0.01530
NaX 0.00000 0.00000 0.76133 0.33800 0.01530
PbX 0.00000 0.00000 0.76133 0.00700 0.01530
TiY 0.06210 0.93790 0.36663 0.00400 0.01040
AlY 0.06210 0.93790 0.36663 0.40100 0.01040
FeY 0.06210 0.93790 0.36663 0.04100 0.01040
MgY 0.06210 0.93790 0.36663 0.02300 0.01040
MnY 0.06210 0.93790 0.36663 0.02300 0.01040
LiY 0.06210 0.93790 0.36663 0.50800 0.01040
AlZ 0.25975 0.29691 0.38799 1.00000 0.00619
SiT 0.19019 0.19212 0.00000 1.00000 0.00504
B 0.89101 0.10899 0.54480 1.00000 0.00670
F(1o) 0.00000 0.00000 0.21220 0.69100 0.05340
O-H(1o) 0.00000 0.00000 0.21220 0.30900 0.05340
O(2o) 0.94000 0.06000 0.51990 1.00000 0.01600
O(3) 0.13473 0.86527 0.48970 1.00000 0.01020
O(4) 0.90788 0.09212 0.92570 1.00000 0.00840
O(5) 0.09206 0.90794 0.90440 1.00000 0.00820
O(6) 0.18633 0.19591 0.22364 1.00000 0.00710
O(7) 0.28542 0.28587 0.91841 1.00000 0.00608
O(8) 0.26994 0.20957 0.55782 1.00000 0.00760
H(3) 0.13390 0.86610 0.62500 1.00000 0.01500

loop_
_cod_related_entry_id
_cod_related_entry_database
_cod_related_entry_code
1 AMCSD 0018450
